data_1520633
loop_
_publ_author_name
'Choi, Wonseok'
'Kim, Jaeeun'
'Ryu, Taekyu'
'Kim, Ki-Bbeum'
'Lee, Phil Ho'

_publ_section_title
;
 Synthesis of N-Imidoyl and N-Oxoimidoyl Sulfoximines from 1-Alkynes,
 N-Sulfonyl Azides, and Sulfoximines.
;
_journal_issue 13
_journal_name_full 'Organic letters'
_journal_page_first 3330
_journal_page_last 3333
_journal_paper_doi 10.1021/acs.orglett.5b01553
_journal_volume 17
_journal_year 2015
_chemical_formula_sum 'C22 H21 Br N2 O3 S2'
_chemical_formula_weight 505.44
_chemical_name_common CWS-621
_space_group_crystal_system orthorhombic
_space_group_IT_number 61
_space_group_name_Hall '-P 2ac 2ab'
_space_group_name_H-M_alt 'P b c a'
_symmetry_space_group_name_Hall '-P 2ac 2ab'
_symmetry_space_group_name_H-M 'P b c a'
_atom_sites_solution_hydrogens geom
_cell_angle_alpha 90
_cell_angle_beta 90
_cell_angle_gamma 90
_cell_formula_units_Z 8
_cell_length_a 11.7745(2)
_cell_length_b 15.3391(3)
_cell_length_c 24.3582(4)
_cell_measurement_reflns_used 9208
_cell_measurement_temperature 296.(2)
_cell_measurement_theta_max 25.0339
_cell_measurement_theta_min 2.3354
_cell_volume 4399.34(13)
_computing_cell_refinement 'SAINT V8.34A (Bruker AXS Inc., 2013)'
_computing_data_collection 'Bruker Instrument Service v2013.12.0.0'
_computing_data_reduction 'SAINT V8.34A (Bruker AXS Inc., 2013)'
_computing_structure_refinement 'SHELXL-2013 (Sheldrick, 2013)'
_diffrn_ambient_temperature 296.(2)
_diffrn_detector_area_resol_mean 8.3333
_diffrn_measured_fraction_theta_full 1.000
_diffrn_measured_fraction_theta_max 1.000
_diffrn_radiation_wavelength 0.71073
_diffrn_reflns_av_R_equivalents 0.0554
_diffrn_reflns_av_unetI/netI 0.0182
_diffrn_reflns_limit_h_max 15
_diffrn_reflns_limit_h_min -15
_diffrn_reflns_limit_k_max 20
_diffrn_reflns_limit_k_min -20
_diffrn_reflns_limit_l_max 32
_diffrn_reflns_limit_l_min -32
_diffrn_reflns_number 138899
_diffrn_reflns_theta_full 28.28
_diffrn_reflns_theta_max 28.28
_diffrn_reflns_theta_min 1.67
_exptl_absorpt_coefficient_mu 2.085
_exptl_absorpt_correction_T_max 0.68
_exptl_absorpt_correction_T_min 0.60
_exptl_absorpt_correction_type multi-scan
_exptl_absorpt_process_details 'SADABS V2012/1 (Bruker AXS Inc.)'
_exptl_crystal_colour colourless
_exptl_crystal_density_diffrn 1.526
_exptl_crystal_density_method 'not measured'
_exptl_crystal_description block
_exptl_crystal_F_000 2064
_exptl_crystal_size_max 0.360
_exptl_crystal_size_mid 0.280
_exptl_crystal_size_min 0.200
_refine_diff_density_max 0.829
_refine_diff_density_min -0.725
_refine_ls_extinction_method none
_refine_ls_goodness_of_fit_ref 1.033
_refine_ls_hydrogen_treatment constr
_refine_ls_matrix_type full
_refine_ls_number_parameters 273
_refine_ls_number_reflns 5464
_refine_ls_number_restraints 0
_refine_ls_restrained_S_all 1.033
_refine_ls_R_factor_all 0.0550
_refine_ls_R_factor_gt 0.0357
_refine_ls_shift/su_max 0.003
_refine_ls_shift/su_mean 0.000
_refine_ls_structure_factor_coef Fsqd
_refine_ls_weighting_details 'w=1/[\s^2^(Fo^2^)+(0.0332P)^2^+3.6531P] where P=(Fo^2^+2Fc^2^)/3'
_refine_ls_weighting_scheme calc
_refine_ls_wR_factor_gt 0.0790
_refine_ls_wR_factor_ref 0.0874
_reflns_number_gt 4233
_reflns_number_total 5464
_reflns_threshold_expression 'I > 2\s(I)'
_cod_data_source_file ol5b01553_si_002.cif
_cod_data_source_block I
_cod_depositor_comments 'Adding full bibliography for 1520633--1520634.cif.'
_cod_database_code 1520633

loop_
_space_group_symop_operation_xyz
'x, y, z'
'-x+1/2, -y, z+1/2'
'-x, y+1/2, -z+1/2'
'x+1/2, -y+1/2, -z'
'-x, -y, -z'
'x-1/2, y, -z-1/2'
'x, -y-1/2, z-1/2'
'-x-1/2, y-1/2, z'

loop_
_atom_site_type_symbol
_atom_site_label
_atom_site_fract_x
_atom_site_fract_y
_atom_site_fract_z
_atom_site_U_iso_or_equiv
_atom_site_adp_type
_atom_site_calc_flag
_atom_site_refinement_flags_adp
_atom_site_refinement_flags_posn
_atom_site_occupancy
Br Br1 0.69078(2) 0.05952(2) 0.59709(2) 0.05952(10) Uani d . . 1
S S1 0.53136(4) 0.11229(3) 0.71090(2) 0.03142(12) Uani d . . 1
S S2 0.34838(5) -0.11065(3) 0.63997(2) 0.03567(13) Uani d . . 1
C C6 0.48829(18) 0.13786(12) 0.64220(8) 0.0307(4) Uani d . . 1
C C1 0.54840(19) 0.11635(14) 0.59502(9) 0.0370(5) Uani d . . 1
C C5 0.38538(19) 0.18175(14) 0.63754(9) 0.0382(5) Uani d . . 1
H H5 0.3454 0.1974 0.669 0.046 Uiso calc U R 1
C C2 0.5040(2) 0.13649(17) 0.54417(10) 0.0495(6) Uani d . . 1
H H2 0.5437 0.1216 0.5125 0.059 Uiso calc U R 1
C C4 0.3424(2) 0.20208(16) 0.58650(11) 0.0477(6) Uani d . . 1
H H4 0.2737 0.2317 0.5835 0.057 Uiso calc U R 1
C C3 0.4011(2) 0.17862(18) 0.54016(10) 0.0530(6) Uani d . . 1
H H3 0.3711 0.1912 0.5058 0.064 Uiso calc U R 1
O O1 0.44119(14) 0.13934(11) 0.74710(6) 0.0471(4) Uani d . . 1
O O2 0.40942(15) -0.14944(11) 0.59517(7) 0.0518(4) Uani d . . 1
O O3 0.29604(15) -0.16898(11) 0.67859(7) 0.0533(5) Uani d . . 1
N N1 0.57840(14) 0.01727(11) 0.71723(7) 0.0321(4) Uani d . . 1
N N2 0.42250(15) -0.03728(11) 0.67194(7) 0.0336(4) Uani d . . 1
C C10 0.69203(19) -0.13949(13) 0.67235(9) 0.0364(5) Uani d . . 1
C C8 0.51971(17) -0.05058(13) 0.69566(8) 0.0299(4) Uani d . . 1
C C20 0.0962(2) 0.06327(16) 0.62586(10) 0.0473(6) Uani d . . 1
H H20 0.0497 0.0948 0.6495 0.057 Uiso calc U R 1
C C16 0.24343(18) -0.04111(14) 0.61250(8) 0.0324(4) Uani d . . 1
C C21 0.17447(19) 0.00639(17) 0.64737(9) 0.0436(5) Uani d . . 1
H H21 0.1811 -0.0002 0.6852 0.052 Uiso calc U R 1
C C9 0.58027(19) -0.13719(14) 0.70267(10) 0.0392(5) Uani d . . 1
H H9A 0.5938 -0.1475 0.7414 0.047 Uiso calc U R 1
H H9B 0.5319 -0.1836 0.6892 0.047 Uiso calc U R 1
C C19 0.08480(19) 0.07485(15) 0.56960(10) 0.0398(5) Uani d . . 1
C C11 0.78744(19) -0.09848(15) 0.69330(10) 0.0411(5) Uani d . . 1
H H11 0.7831 -0.0704 0.7271 0.049 Uiso calc U R 1
C C15 0.7007(2) -0.18138(16) 0.62228(11) 0.0498(6) Uani d . . 1
H H15 0.6376 -0.2092 0.6074 0.06 Uiso calc U R 1
C C17 0.2319(2) -0.03216(17) 0.55655(9) 0.0468(6) Uani d . . 1
H H17 0.2771 -0.0647 0.5329 0.056 Uiso calc U R 1
C C14 0.8037(3) -0.1820(2) 0.59390(11) 0.0644(8) Uani d . . 1
H H14 0.809 -0.2107 0.5604 0.077 Uiso calc U R 1
C C7 0.6526(2) 0.17520(16) 0.72398(11) 0.0501(6) Uani d . . 1
H H7A 0.6338 0.2359 0.7212 0.075 Uiso calc U R 1
H H7B 0.7105 0.1612 0.6976 0.075 Uiso calc U R 1
H H7C 0.68 0.1629 0.7603 0.075 Uiso calc U R 1
C C12 0.8883(2) -0.09863(18) 0.66502(11) 0.0537(6) Uani d . . 1
H H12 0.9512 -0.0702 0.6796 0.064 Uiso calc U R 1
C C18 0.1526(2) 0.02548(17) 0.53571(10) 0.0502(6) Uani d . . 1
H H18 0.1449 0.031 0.4979 0.06 Uiso calc U R 1
C C13 0.8972(2) -0.1406(2) 0.61519(12) 0.0612(8) Uani d . . 1
H H13 0.9657 -0.1408 0.5962 0.073 Uiso calc U R 1
C C22 0.0030(2) 0.14110(18) 0.54670(12) 0.0581(7) Uani d . . 1
H H22A 0.0323 0.1987 0.5529 0.087 Uiso calc U R 1
H H22B -0.0692 0.1352 0.5646 0.087 Uiso calc U R 1
H H22C -0.0061 0.1317 0.508 0.087 Uiso calc U R 1

loop_
_atom_site_aniso_label
_atom_site_aniso_U_11
_atom_site_aniso_U_22
_atom_site_aniso_U_33
_atom_site_aniso_U_12
_atom_site_aniso_U_13
_atom_site_aniso_U_23
Br1 0.05476(17) 0.0747(2) 0.04906(16) 0.02843(14) 0.01933(12) 0.01395(13)
S1 0.0363(3) 0.0298(2) 0.0282(2) -0.0010(2) 0.0002(2) -0.0012(2)
S2 0.0399(3) 0.0304(3) 0.0367(3) -0.0034(2) -0.0055(2) -0.0026(2)
C6 0.0348(10) 0.0268(9) 0.0304(10) -0.0003(8) 0.0013(8) 0.0024(8)
C1 0.0384(11) 0.0361(11) 0.0366(11) 0.0041(9) 0.0059(9) 0.0063(9)
C5 0.0369(11) 0.0350(11) 0.0427(12) 0.0025(9) 0.0032(9) 0.0025(10)
C2 0.0582(15) 0.0583(15) 0.0319(12) 0.0026(12) 0.0051(11) 0.0053(11)
C4 0.0386(12) 0.0453(13) 0.0593(15) 0.0046(10) -0.0063(11) 0.0108(12)
C3 0.0575(16) 0.0627(16) 0.0389(13) 0.0007(13) -0.0107(12) 0.0125(12)
O1 0.0556(10) 0.0501(9) 0.0356(8) 0.0089(8) 0.0125(8) -0.0044(7)
O2 0.0555(11) 0.0493(10) 0.0505(10) 0.0150(8) -0.0067(8) -0.0167(8)
O3 0.0641(11) 0.0402(9) 0.0555(10) -0.0205(8) -0.0118(9) 0.0127(8)
N1 0.0342(9) 0.0291(8) 0.0329(9) -0.0018(7) -0.0048(7) 0.0028(7)
N2 0.0353(9) 0.0282(8) 0.0373(9) -0.0026(7) -0.0055(8) -0.0014(7)
C10 0.0407(12) 0.0277(10) 0.0407(12) 0.0085(9) -0.0040(10) 0.0047(9)
C8 0.0344(10) 0.0293(10) 0.0261(9) -0.0026(8) 0.0040(8) 0.0026(8)
C20 0.0408(13) 0.0560(15) 0.0451(13) 0.0063(11) 0.0076(11) -0.0092(11)
C16 0.0308(10) 0.0350(11) 0.0314(10) -0.0032(8) -0.0017(8) -0.0027(8)
C21 0.0437(13) 0.0575(15) 0.0298(11) 0.0040(11) 0.0043(10) -0.0021(10)
C9 0.0417(12) 0.0301(11) 0.0458(13) -0.0011(9) -0.0020(10) 0.0079(9)
C19 0.0347(11) 0.0388(12) 0.0458(13) -0.0009(9) -0.0043(10) -0.0042(10)
C11 0.0405(12) 0.0407(13) 0.0422(12) 0.0051(10) -0.0052(10) 0.0034(10)
C15 0.0548(15) 0.0448(14) 0.0499(14) 0.0122(12) -0.0115(12) -0.0085(11)
C17 0.0518(14) 0.0567(15) 0.0321(11) 0.0143(12) 0.0014(10) -0.0098(11)
C14 0.080(2) 0.0666(19) 0.0470(15) 0.0306(16) 0.0014(15) -0.0060(14)
C7 0.0568(15) 0.0420(13) 0.0516(14) -0.0178(12) -0.0100(12) -0.0016(11)
C12 0.0415(13) 0.0595(16) 0.0602(16) 0.0044(12) -0.0053(12) 0.0119(13)
C18 0.0567(15) 0.0617(16) 0.0321(12) 0.0134(13) -0.0046(11) -0.0031(11)
C13 0.0475(15) 0.076(2) 0.0596(17) 0.0202(14) 0.0092(13) 0.0185(15)
C22 0.0525(15) 0.0560(16) 0.0659(18) 0.0131(13) -0.0103(13) -0.0029(13)

loop_
_atom_type_symbol
_atom_type_description
_atom_type_scat_dispersion_real
_atom_type_scat_dispersion_imag
_atom_type_scat_source
C C 0.0033 0.0016 'International Tables Vol C Tables 4.2.6.8 and 6.1.1.4'
H H 0.0000 0.0000 'International Tables Vol C Tables 4.2.6.8 and 6.1.1.4'
N N 0.0061 0.0033 'International Tables Vol C Tables 4.2.6.8 and 6.1.1.4'
O O 0.0106 0.0060 'International Tables Vol C Tables 4.2.6.8 and 6.1.1.4'
S S 0.1246 0.1234 'International Tables Vol C Tables 4.2.6.8 and 6.1.1.4'
Br Br -0.2901 2.4595 'International Tables Vol C Tables 4.2.6.8 and 6.1.1.4'

loop_
_geom_angle_atom_site_label_1
_geom_angle_atom_site_label_2
_geom_angle_atom_site_label_3
_geom_angle
O1 S1 N1 117.90(10)
O1 S1 C7 109.29(12)
N1 S1 C7 101.91(11)
O1 S1 C6 107.45(10)
N1 S1 C6 113.31(9)
C7 S1 C6 106.25(11)
O2 S2 O3 117.01(11)
O2 S2 N2 112.51(11)
O3 S2 N2 110.38(10)
O2 S2 C16 108.24(10)
O3 S2 C16 108.92(11)
N2 S2 C16 98.01(9)
C1 C6 C5 119.42(19)
C1 C6 S1 125.19(16)
C5 C6 S1 115.39(16)
C2 C1 C6 119.8(2)
C2 C1 Br1 117.59(17)
C6 C1 Br1 122.62(16)
C4 C5 C6 120.2(2)
C3 C2 C1 120.1(2)
C3 C4 C5 119.9(2)
C4 C3 C2 120.5(2)
C8 N1 S1 119.73(14)
C8 N2 S2 125.35(15)
C15 C10 C11 118.4(2)
C15 C10 C9 120.5(2)
C11 C10 C9 121.1(2)
N2 C8 N1 120.09(18)
N2 C8 C9 127.02(18)
N1 C8 C9 112.90(18)
C21 C20 C19 121.5(2)
C17 C16 C21 119.8(2)
C17 C16 S2 120.34(17)
C21 C16 S2 119.79(16)
C20 C21 C16 119.6(2)
C10 C9 C8 112.03(17)
C18 C19 C20 117.8(2)
C18 C19 C22 121.3(2)
C20 C19 C22 120.9(2)
C12 C11 C10 121.1(2)
C10 C15 C14 120.3(3)
C16 C17 C18 119.6(2)
C13 C14 C15 120.4(3)
C11 C12 C13 120.6(3)
C19 C18 C17 121.6(2)
C14 C13 C12 119.2(3)

loop_
_geom_bond_atom_site_label_1
_geom_bond_atom_site_label_2
_geom_bond_distance
Br1 C1 1.890(2)
S1 O1 1.4412(16)
S1 N1 1.5668(17)
S1 C7 1.753(2)
S1 C6 1.792(2)
S2 O2 1.4357(17)
S2 O3 1.4371(17)
S2 N2 1.6232(17)
S2 C16 1.764(2)
C6 C1 1.389(3)
C6 C5 1.391(3)
C1 C2 1.379(3)
C5 C4 1.378(3)
C2 C3 1.377(4)
C4 C3 1.371(4)
N1 C8 1.355(3)
N2 C8 1.298(3)
C10 C15 1.382(3)
C10 C11 1.385(3)
C10 C9 1.509(3)
C8 C9 1.517(3)
C20 C21 1.373(3)
C20 C19 1.389(3)
C16 C17 1.376(3)
C16 C21 1.383(3)
C19 C18 1.376(3)
C19 C22 1.507(3)
C11 C12 1.373(3)
C15 C14 1.396(4)
C17 C18 1.382(3)
C14 C13 1.373(4)
C12 C13 1.378(4)
